data_7059939
loop_
_publ_author_name
'Espitia Cogollo, E.'
'Piro, O. E.'
'Echeverr\'ia, G. A.'
'Tuttolomondo, M. E.'
'P\'erez, H.'
'Jios, J. L.'
'Ulic, S. E.'

_publ_section_title
;
 Hydrogen bonding interactions in fluorinated 1,2,3-triazole derivatives
;
_journal_issue 37
_journal_name_full 'New Journal of Chemistry'
_journal_page_first 16006
_journal_page_last 16019
_journal_paper_doi 10.1039/D0NJ02914A
_journal_volume 44
_journal_year 2020
_chemical_formula_sum 'C10 H6 F3 N3 O2'
_chemical_formula_weight 257.18
_chemical_name_systematic 4-(2-hydroxyphenyl)carbonyl-5-trifluoromethyl-2H-1,2,3-triazol
_space_group_crystal_system monoclinic
_space_group_IT_number 14
_space_group_name_Hall '-P 2yn'
_space_group_name_H-M_alt 'P 1 21/n 1'
_atom_sites_solution_hydrogens difmap
_atom_sites_solution_primary dual
_atom_sites_solution_secondary difmap
_audit_creation_method SHELXL-2014/7
_audit_update_record
;
2017-12-06 deposited with the CCDC.	2020-08-24 downloaded from the CCDC.
;
_cell_angle_alpha 90
_cell_angle_beta 107.377(5)
_cell_angle_gamma 90
_cell_formula_units_Z 4
_cell_length_a 6.6999(3)
_cell_length_b 20.5919(9)
_cell_length_c 7.6340(4)
_cell_measurement_reflns_used 1440
_cell_measurement_temperature 297(2)
_cell_measurement_theta_max 28.6070
_cell_measurement_theta_min 3.7490
_cell_volume 1005.15(9)
_computing_cell_refinement 'CrysAlisPro 1.171.38.41 (Rigaku OD, 2015)'
_computing_data_collection 'CrysAlisPro 1.171.38.41 (Rigaku OD, 2015)'
_computing_data_reduction 'CrysAlisPro 1.171.38.41 (Rigaku OD, 2015)'
_computing_molecular_graphics 'ORTEP-3 (Farrugia, 1997)'
_computing_publication_material 'SHELXL-2014/7 (Sheldrick, 2014)'
_computing_structure_refinement 'SHELXL-2014/7 (Sheldrick, 2014)'
_computing_structure_solution 'SHELXT (Sheldrick, 2015)'
_diffrn_ambient_temperature 297(2)
_diffrn_detector 'CCD plate'
_diffrn_detector_area_resol_mean 16.0604
_diffrn_detector_type Eos
_diffrn_measured_fraction_theta_full 0.999
_diffrn_measured_fraction_theta_max 0.843
_diffrn_measurement_device 'four-circle diffractometer'
_diffrn_measurement_device_type 'Xcalibur, Eos, Gemini'
_diffrn_radiation_monochromator graphite
_diffrn_radiation_probe x-ray
_diffrn_radiation_type 'Mo K\a'
_diffrn_radiation_wavelength 0.71073
_diffrn_reflns_av_R_equivalents 0.0220
_diffrn_reflns_av_unetI/netI 0.0300
_diffrn_reflns_Laue_measured_fraction_full 0.999
_diffrn_reflns_Laue_measured_fraction_max 0.843
_diffrn_reflns_limit_h_max 8
_diffrn_reflns_limit_h_min -8
_diffrn_reflns_limit_k_max 18
_diffrn_reflns_limit_k_min -25
_diffrn_reflns_limit_l_max 10
_diffrn_reflns_limit_l_min -10
_diffrn_reflns_number 5024
_diffrn_reflns_point_group_measured_fraction_full 0.999
_diffrn_reflns_point_group_measured_fraction_max 0.843
_diffrn_reflns_theta_full 25.242
_diffrn_reflns_theta_max 28.833
_diffrn_reflns_theta_min 2.966
_diffrn_source 'fine-focus sealed X-ray tube'
_diffrn_source_type 'Enhance (Mo) X-ray Source'
_exptl_absorpt_coefficient_mu 0.158
_exptl_absorpt_correction_T_max 1.00000
_exptl_absorpt_correction_T_min 0.89566
_exptl_absorpt_correction_type multi-scan
_exptl_absorpt_process_details
;
CrysAlisPro 1.171.38.41 (Rigaku Oxford Diffraction, 2015)
Empirical absorption correction using spherical harmonics,
 implemented in SCALE3 ABSPACK scaling algorithm.
;
_exptl_crystal_colour yellow
_exptl_crystal_density_diffrn 1.699
_exptl_crystal_description plate
_exptl_crystal_F_000 520
_exptl_crystal_recrystallization_method 'Re-crystallisation from solvent: Ethanol'
_exptl_crystal_size_max 0.448
_exptl_crystal_size_mid 0.168
_exptl_crystal_size_min 0.070
_refine_diff_density_max 0.242
_refine_diff_density_min -0.219
_refine_diff_density_rms 0.043
_refine_ls_extinction_method none
_refine_ls_goodness_of_fit_ref 1.028
_refine_ls_hydrogen_treatment refall
_refine_ls_matrix_type full
_refine_ls_number_parameters 187
_refine_ls_number_reflns 2214
_refine_ls_number_restraints 0
_refine_ls_restrained_S_all 1.028
_refine_ls_R_factor_all 0.0543
_refine_ls_R_factor_gt 0.0397
_refine_ls_shift/su_max 0.001
_refine_ls_shift/su_mean 0.000
_refine_ls_structure_factor_coef Fsqd
_refine_ls_weighting_details 'w=1/[\s^2^(Fo^2^)+(0.0469P)^2^+0.2080P] where P=(Fo^2^+2Fc^2^)/3'
_refine_ls_weighting_scheme calc
_refine_ls_wR_factor_gt 0.0931
_refine_ls_wR_factor_ref 0.1036
_reflns_Friedel_coverage 0.000
_reflns_number_gt 1740
_reflns_number_total 2214
_reflns_threshold_expression 'I > 2\s(I)'
_cod_data_source_file d0nj02914a2.cif
_cod_data_source_block Trz
_cod_depositor_comments 'Adding full bibliography for 7059939--7059942.cif.'
_cod_original_sg_symbol_H-M 'P 21/n'
_cod_database_code 7059939
_shelx_shelxl_version_number 2014/7
_shelx_space_group_comment
;
The symmetry employed for this shelxl refinement is uniquely defined
by the following loop, which should always be used as a source of
symmetry information in preference to the above space-group names.
They are only intended as comments.
;
_shelx_estimated_absorpt_t_min 0.933
_shelx_estimated_absorpt_t_max 0.989
_oxdiff_exptl_absorpt_empirical_full_min 0.895
_oxdiff_exptl_absorpt_empirical_full_max 1.172
_oxdiff_exptl_absorpt_empirical_details
;
Empirical correction (ABSPACK) includes:
- Absorption correction using spherical harmonics
- Frame scaling
;

loop_
_space_group_symop_operation_xyz
'x, y, z'
'-x+1/2, y+1/2, -z+1/2'
'-x, -y, -z'
'x-1/2, -y-1/2, z-1/2'

loop_
_atom_site_label
_atom_site_type_symbol
_atom_site_fract_x
_atom_site_fract_y
_atom_site_fract_z
_atom_site_U_iso_or_equiv
_atom_site_adp_type
_atom_site_occupancy
_atom_site_site_symmetry_order
_atom_site_calc_flag
_atom_site_refinement_flags_posn
_atom_site_refinement_flags_adp
_atom_site_refinement_flags_occupancy
_atom_site_disorder_assembly
_atom_site_disorder_group
C1 C 0.5126(2) 0.49822(7) 0.2455(2) 0.0307(4) Uani 1 1 d . . . . .
C2 C 0.6777(3) 0.54017(8) 0.2407(2) 0.0362(4) Uani 1 1 d . . . . .
C3 C 0.6345(3) 0.60330(9) 0.1752(3) 0.0458(5) Uani 1 1 d . . . . .
C4 C 0.4331(3) 0.62530(9) 0.1140(3) 0.0488(5) Uani 1 1 d . . . . .
C5 C 0.2690(3) 0.58483(10) 0.1139(3) 0.0512(5) Uani 1 1 d . . . . .
C6 C 0.3076(3) 0.52244(9) 0.1782(3) 0.0418(4) Uani 1 1 d . . . . .
C7 C 0.5605(2) 0.43229(8) 0.3164(2) 0.0298(3) Uani 1 1 d . . . . .
C8 C 0.4025(2) 0.38721(7) 0.3504(2) 0.0290(3) Uani 1 1 d . . . . .
C9 C 0.4307(2) 0.32198(8) 0.4080(2) 0.0295(3) Uani 1 1 d . . . . .
C10 C 0.6132(3) 0.27760(8) 0.4431(2) 0.0370(4) Uani 1 1 d . . . . .
N1 N 0.2544(2) 0.29958(7) 0.4308(2) 0.0384(3) Uani 1 1 d . . . . .
N2 N 0.1288(2) 0.35008(7) 0.3877(2) 0.0432(4) Uani 1 1 d . . . . .
N3 N 0.2059(2) 0.40339(7) 0.3395(2) 0.0389(4) Uani 1 1 d . . . . .
O1 O 0.88018(19) 0.52301(7) 0.2988(2) 0.0524(4) Uani 1 1 d . . . . .
O2 O 0.74025(16) 0.41053(6) 0.35585(18) 0.0420(3) Uani 1 1 d . . . . .
F1 F 0.77630(15) 0.29767(6) 0.58049(15) 0.0539(3) Uani 1 1 d . . . . .
F2 F 0.68332(16) 0.27149(5) 0.29746(16) 0.0535(3) Uani 1 1 d . . . . .
F3 F 0.56539(17) 0.21827(5) 0.48656(18) 0.0580(3) Uani 1 1 d . . . . .
H1O H 0.885(4) 0.4811(14) 0.332(4) 0.084(8) Uiso 1 1 d . . . . .
H2N H 0.003(4) 0.3498(11) 0.390(3) 0.063(6) Uiso 1 1 d . . . . .
H3 H 0.750(3) 0.6314(12) 0.176(3) 0.065(6) Uiso 1 1 d . . . . .
H4 H 0.403(3) 0.6684(11) 0.066(3) 0.055(6) Uiso 1 1 d . . . . .
H5 H 0.129(4) 0.5999(11) 0.069(3) 0.071(7) Uiso 1 1 d . . . . .
H6 H 0.191(3) 0.4947(10) 0.175(3) 0.047(5) Uiso 1 1 d . . . . .

loop_
_atom_site_aniso_label
_atom_site_aniso_U_11
_atom_site_aniso_U_22
_atom_site_aniso_U_33
_atom_site_aniso_U_23
_atom_site_aniso_U_13
_atom_site_aniso_U_12
C1 0.0308(8) 0.0271(8) 0.0370(8) -0.0012(6) 0.0144(6) 0.0013(6)
C2 0.0391(9) 0.0319(8) 0.0420(9) -0.0025(7) 0.0188(7) -0.0017(7)
C3 0.0580(12) 0.0301(9) 0.0548(11) 0.0007(8) 0.0255(9) -0.0056(9)
C4 0.0697(13) 0.0287(9) 0.0540(11) 0.0075(9) 0.0278(10) 0.0094(9)
C5 0.0494(11) 0.0417(11) 0.0647(12) 0.0148(9) 0.0202(9) 0.0172(9)
C6 0.0359(9) 0.0373(10) 0.0546(11) 0.0075(8) 0.0172(8) 0.0054(8)
C7 0.0258(7) 0.0288(8) 0.0362(8) -0.0015(7) 0.0116(6) 0.0006(6)
C8 0.0243(7) 0.0280(8) 0.0360(8) 0.0003(7) 0.0110(6) 0.0019(6)
C9 0.0268(7) 0.0283(8) 0.0340(8) -0.0023(7) 0.0101(6) -0.0010(6)
C10 0.0343(8) 0.0300(8) 0.0480(9) 0.0023(8) 0.0143(7) 0.0019(7)
N1 0.0330(7) 0.0314(7) 0.0544(9) 0.0014(7) 0.0187(6) -0.0016(6)
N2 0.0261(7) 0.0363(8) 0.0725(10) 0.0061(7) 0.0226(7) 0.0006(6)
N3 0.0266(7) 0.0335(8) 0.0602(9) 0.0055(7) 0.0184(6) 0.0029(6)
O1 0.0328(7) 0.0413(8) 0.0851(10) 0.0086(7) 0.0205(7) -0.0055(6)
O2 0.0255(6) 0.0348(7) 0.0680(8) 0.0083(6) 0.0174(5) 0.0036(5)
F1 0.0370(6) 0.0534(7) 0.0608(7) 0.0055(5) -0.0015(5) 0.0062(5)
F2 0.0534(6) 0.0500(7) 0.0675(7) -0.0046(6) 0.0338(6) 0.0119(5)
F3 0.0542(7) 0.0298(6) 0.0932(9) 0.0139(6) 0.0270(6) 0.0054(5)

loop_
_atom_type_symbol
_atom_type_description
_atom_type_scat_dispersion_real
_atom_type_scat_dispersion_imag
_atom_type_scat_source
C C 0.0033 0.0016 'International Tables Vol C Tables 4.2.6.8 and 6.1.1.4'
H H 0.0000 0.0000 'International Tables Vol C Tables 4.2.6.8 and 6.1.1.4'
N N 0.0061 0.0033 'International Tables Vol C Tables 4.2.6.8 and 6.1.1.4'
O O 0.0106 0.0060 'International Tables Vol C Tables 4.2.6.8 and 6.1.1.4'
F F 0.0171 0.0103 'International Tables Vol C Tables 4.2.6.8 and 6.1.1.4'

loop_
_geom_angle_atom_site_label_1
_geom_angle_atom_site_label_2
_geom_angle_atom_site_label_3
_geom_angle
_geom_angle_site_symmetry_1
_geom_angle_site_symmetry_3
_geom_angle_publ_flag
C6 C1 C2 117.41(15) . . ?
C6 C1 C7 123.18(14) . . ?
C2 C1 C7 119.40(14) . . ?
O1 C2 C3 116.44(16) . . ?
O1 C2 C1 123.53(15) . . ?
C3 C2 C1 120.03(16) . . ?
C4 C3 C2 120.67(18) . . ?
C3 C4 C5 120.37(18) . . ?
C6 C5 C4 120.01(18) . . ?
C5 C6 C1 121.48(18) . . ?
O2 C7 C1 121.16(14) . . ?
O2 C7 C8 115.08(14) . . ?
C1 C7 C8 123.75(13) . . ?
N3 C8 C9 107.13(13) . . ?
N3 C8 C7 124.93(14) . . ?
C9 C8 C7 127.86(13) . . ?
N1 C9 C8 109.34(13) . . ?
N1 C9 C10 118.65(14) . . ?
C8 C9 C10 132.00(13) . . ?
F3 C10 F1 106.86(14) . . ?
F3 C10 F2 106.97(14) . . ?
F1 C10 F2 105.93(13) . . ?
F3 C10 C9 111.30(13) . . ?
F1 C10 C9 112.82(14) . . ?
F2 C10 C9 112.55(14) . . ?
N2 N1 C9 102.73(13) . . ?
N3 N2 N1 117.06(13) . . ?
N2 N3 C8 103.73(13) . . ?

loop_
_geom_bond_atom_site_label_1
_geom_bond_atom_site_label_2
_geom_bond_distance
_geom_bond_site_symmetry_2
_geom_bond_publ_flag
C1 C6 1.406(2) . ?
C1 C2 1.412(2) . ?
C1 C7 1.461(2) . ?
C2 O1 1.343(2) . ?
C2 C3 1.392(2) . ?
C3 C4 1.367(3) . ?
C4 C5 1.379(3) . ?
C5 C6 1.372(3) . ?
C7 O2 1.2353(17) . ?
C7 C8 1.488(2) . ?
C8 N3 1.3371(18) . ?
C8 C9 1.408(2) . ?
C9 N1 1.3265(19) . ?
C9 C10 1.486(2) . ?
C10 F3 1.3300(19) . ?
C10 F1 1.334(2) . ?
C10 F2 1.336(2) . ?
N1 N2 1.317(2) . ?
N2 N3 1.3118(19) . ?

loop_
_geom_hbond_atom_site_label_D
_geom_hbond_atom_site_label_H
_geom_hbond_atom_site_label_A
_geom_hbond_distance_DH
_geom_hbond_distance_HA
_geom_hbond_distance_DA
_geom_hbond_angle_DHA
_geom_hbond_site_symmetry_A
O1 H1O N3 0.90(3) 2.67(3) 3.244(2) 123(2) 1_655
O1 H1O O2 0.90(3) 1.79(3) 2.5841(18) 147(2) .
N2 H2N O2 0.85(2) 2.11(2) 2.8294(18) 142(2) 1_455
N2 H2N F1 0.85(2) 2.62(2) 3.3139(19) 139.4(19) 1_455
N2 H2N F2 0.85(2) 2.60(2) 3.2822(18) 137.7(19) 1_455

loop_
_geom_torsion_atom_site_label_1
_geom_torsion_atom_site_label_2
_geom_torsion_atom_site_label_3
_geom_torsion_atom_site_label_4
_geom_torsion
_geom_torsion_site_symmetry_1
_geom_torsion_site_symmetry_2
_geom_torsion_site_symmetry_3
_geom_torsion_site_symmetry_4
_geom_torsion_publ_flag
C6 C1 C2 O1 -179.29(16) . . . . ?
C7 C1 C2 O1 -0.2(2) . . . . ?
C6 C1 C2 C3 1.5(2) . . . . ?
C7 C1 C2 C3 -179.34(15) . . . . ?
O1 C2 C3 C4 -179.65(17) . . . . ?
C1 C2 C3 C4 -0.4(3) . . . . ?
C2 C3 C4 C5 -0.9(3) . . . . ?
C3 C4 C5 C6 1.1(3) . . . . ?
C4 C5 C6 C1 0.1(3) . . . . ?
C2 C1 C6 C5 -1.4(3) . . . . ?
C7 C1 C6 C5 179.51(17) . . . . ?
C6 C1 C7 O2 172.10(16) . . . . ?
C2 C1 C7 O2 -7.0(2) . . . . ?
C6 C1 C7 C8 -9.2(2) . . . . ?
C2 C1 C7 C8 171.70(14) . . . . ?
O2 C7 C8 N3 171.19(15) . . . . ?
C1 C7 C8 N3 -7.6(2) . . . . ?
O2 C7 C8 C9 -5.2(2) . . . . ?
C1 C7 C8 C9 176.01(15) . . . . ?
N3 C8 C9 N1 0.13(18) . . . . ?
C7 C8 C9 N1 177.07(15) . . . . ?
N3 C8 C9 C10 179.55(16) . . . . ?
C7 C8 C9 C10 -3.5(3) . . . . ?
N1 C9 C10 F3 2.8(2) . . . . ?
C8 C9 C10 F3 -176.54(16) . . . . ?
N1 C9 C10 F1 -117.29(16) . . . . ?
C8 C9 C10 F1 63.3(2) . . . . ?
N1 C9 C10 F2 122.90(16) . . . . ?
C8 C9 C10 F2 -56.5(2) . . . . ?
C8 C9 N1 N2 0.01(18) . . . . ?
C10 C9 N1 N2 -179.50(14) . . . . ?
C9 N1 N2 N3 -0.2(2) . . . . ?
N1 N2 N3 C8 0.2(2) . . . . ?
C9 C8 N3 N2 -0.21(18) . . . . ?
C7 C8 N3 N2 -177.26(15) . . . . ?
